data_7038539
loop_
_publ_author_name
'Ohno, Keiji'
'Yamaguchi, Shohei'
'Nagasawa, Akira'
'Fujihara, Takashi'

_publ_section_title
;
 Mechanochromism in the luminescence of novel cyclometalated platinum(ii)
 complexes with \a-aminocarboxylates.
;
_journal_issue 13
_journal_name_full 'Dalton transactions (Cambridge, England : 2003)'
_journal_page_first 5492
_journal_page_last 5503
_journal_paper_doi 10.1039/c5dt04516a
_journal_volume 45
_journal_year 2016
_chemical_formula_sum 'C13 H12 N2 O2 Pt'
_chemical_formula_weight 423.34
_chemical_name_systematic
; 
 ? 
;
_space_group_IT_number 9
_symmetry_cell_setting monoclinic
_symmetry_space_group_name_Hall 'I -2ya'
_symmetry_space_group_name_H-M 'I 1 a 1'
_atom_sites_solution_hydrogens geom
_audit_creation_method SHELXL-97
_audit_update_record
;
2016-01-22 deposited with the CCDC.
2016-02-04 downloaded from the CCDC.
;
_cell_angle_alpha 90.00
_cell_angle_beta 91.6210(10)
_cell_angle_gamma 90.00
_cell_formula_units_Z 8
_cell_length_a 17.1936(16)
_cell_length_b 4.1921(4)
_cell_length_c 32.515(4)
_cell_measurement_reflns_used 4581
_cell_measurement_temperature 200
_cell_measurement_theta_max 28.43
_cell_measurement_theta_min 2.51
_cell_volume 2342.7(4)
_computing_cell_refinement 'APEX2 (Bruker AXS, 2006)'
_computing_data_collection 'APEX2 (Bruker AXS, 2006)'
_computing_data_reduction 'SAINT (Bruker AXS, 2004)'
_computing_molecular_graphics 'XSHEL (Bruker AXS,2002)'
_computing_publication_material 'XCIF (Bruker AXS, 2001)'
_computing_structure_refinement 'SHELXL-97 (Sheldrick, 1997)'
_computing_structure_solution 'SHELXS-97 (Sheldrick, 1997)'
_diffrn_ambient_temperature 200(2)
_diffrn_detector_area_resol_mean 8.333
_diffrn_measured_fraction_theta_full 0.972
_diffrn_measured_fraction_theta_max 0.997
_diffrn_measurement_device_type 'Bruker APEXII CCD area-detector'
_diffrn_measurement_method '\f and \w'
_diffrn_radiation_monochromator 'Bruker Helios multilayer confocal mirror'
_diffrn_radiation_source 'Bruker TXS fine-focus rotating anode'
_diffrn_radiation_type MoK\a
_diffrn_radiation_wavelength 0.71073
_diffrn_reflns_av_R_equivalents 0.0205
_diffrn_reflns_av_unetI/netI 0.0296
_diffrn_reflns_Laue_measured_fraction_full 0.972
_diffrn_reflns_Laue_measured_fraction_max 0.997
_diffrn_reflns_limit_h_max 20
_diffrn_reflns_limit_h_min -16
_diffrn_reflns_limit_k_max 4
_diffrn_reflns_limit_k_min -4
_diffrn_reflns_limit_l_max 38
_diffrn_reflns_limit_l_min -31
_diffrn_reflns_number 5076
_diffrn_reflns_point_group_measured_fraction_full 0.972
_diffrn_reflns_point_group_measured_fraction_max 0.997
_diffrn_reflns_theta_full 25.242
_diffrn_reflns_theta_max 25.025
_diffrn_reflns_theta_min 2.370
_exptl_absorpt_coefficient_mu 11.973
_exptl_absorpt_correction_T_max 0.7957
_exptl_absorpt_correction_T_min 0.2218
_exptl_absorpt_correction_type empirical
_exptl_absorpt_process_details
;
SADABS Sheldrick 1996
;
_exptl_crystal_colour yellow
_exptl_crystal_density_diffrn 2.401
_exptl_crystal_density_meas ?
_exptl_crystal_density_method 'not measured'
_exptl_crystal_description Needle
_exptl_crystal_F_000 1584
_exptl_crystal_size_max 0.18
_exptl_crystal_size_mid 0.06
_exptl_crystal_size_min 0.02
_refine_diff_density_max 1.704
_refine_diff_density_min -0.771
_refine_diff_density_rms 0.135
_refine_ls_abs_structure_details
;
 Refined as a perfect inversion twin.
;
_refine_ls_abs_structure_Flack 0.5
_refine_ls_extinction_method none
_refine_ls_goodness_of_fit_ref 1.083
_refine_ls_hydrogen_treatment constr
_refine_ls_matrix_type full
_refine_ls_number_parameters 325
_refine_ls_number_reflns 2622
_refine_ls_number_restraints 2
_refine_ls_restrained_S_all 1.083
_refine_ls_R_factor_all 0.0185
_refine_ls_R_factor_gt 0.0183
_refine_ls_shift/su_max 0.000
_refine_ls_shift/su_mean 0.000
_refine_ls_structure_factor_coef Fsqd
_refine_ls_weighting_details 'w=1/[\s^2^(Fo^2^)+(0.0281P)^2^] where P=(Fo^2^+2Fc^2^)/3'
_refine_ls_weighting_scheme calc
_refine_ls_wR_factor_gt 0.0455
_refine_ls_wR_factor_ref 0.0456
_reflns_Friedel_coverage 0.999
_reflns_Friedel_fraction_full 0.972
_reflns_Friedel_fraction_max 0.997
_reflns_number_gt 2605
_reflns_number_total 2622
_reflns_threshold_expression 'I > 2\s(I)'
_cod_data_source_file c5dt04516a2.cif
_cod_data_source_block Ptppygly_1
_cod_depositor_comments
;
The following automatic conversions were performed:

'_symmetry_cell_setting' value 'Monoclinic' changed to 'monoclinic'
according to
/usr/data/users/saulius/crontab/automatic-downloads/rss-feeds/RSC/lib/dictionaries/cif_core.dic
dictionary named 'cif_core.dic' version 2.4.2 from 2011-04-26.

'_exptl_crystal_density_meas' value 'not measured' was changed to '?'
- the value is perceived as not measured.

Automatic conversion script
Id: cif_fix_values 4268 2015-11-12 08:31:59Z antanas 

 Adding full bibliography for 7038538--7038542.cif.
;
_cod_original_sg_symbol_H-M 'Ia   '
_cod_database_code 7038539

loop_
_symmetry_equiv_pos_as_xyz
'x, y, z'
'x+1/2, -y, z'
'x+1/2, y+1/2, z+1/2'
'x+1, -y+1/2, z+1/2'

loop_
_atom_site_label
_atom_site_type_symbol
_atom_site_fract_x
_atom_site_fract_y
_atom_site_fract_z
_atom_site_U_iso_or_equiv
_atom_site_adp_type
_atom_site_occupancy
_atom_site_site_symmetry_order
_atom_site_calc_flag
_atom_site_refinement_flags_posn
_atom_site_refinement_flags_adp
C1 C 0.7088(6) 0.762(3) -0.0862(3) 0.036(2) Uani 1 1 d . .
H1A H 0.7169 0.9950 -0.0890 0.043 Uiso 1 1 calc R U
H1B H 0.6688 0.6977 -0.1070 0.043 Uiso 1 1 calc R U
C2 C 0.7839(6) 0.594(3) -0.0953(3) 0.032(2) Uani 1 1 d . .
C3 C 0.9022(6) 0.088(2) 0.0102(3) 0.033(2) Uani 1 1 d . .
H3 H 0.9147 0.1296 -0.0176 0.040 Uiso 1 1 calc R U
C4 C 0.9518(6) -0.096(2) 0.0337(3) 0.032(2) Uani 1 1 d . .
H4 H 0.9972 -0.1846 0.0221 0.039 Uiso 1 1 calc R U
C5 C 0.9350(6) -0.153(2) 0.0744(3) 0.037(2) Uani 1 1 d . .
H5 H 0.9690 -0.2777 0.0914 0.044 Uiso 1 1 calc R U
C6 C 0.8684(6) -0.026(2) 0.0896(3) 0.030(2) Uani 1 1 d . .
H6 H 0.8555 -0.0645 0.1174 0.036 Uiso 1 1 calc R U
C7 C 0.8197(6) 0.160(2) 0.0647(3) 0.026(2) Uani 1 1 d . .
C8 C 0.7474(6) 0.311(2) 0.0768(3) 0.029(2) Uani 1 1 d . .
C13 C 0.7077(5) 0.471(2) 0.0441(3) 0.025(2) Uani 1 1 d . .
C12 C 0.6375(6) 0.627(2) 0.0530(3) 0.034(2) Uani 1 1 d . .
H12 H 0.6094 0.7362 0.0317 0.040 Uiso 1 1 calc R U
C11 C 0.6091(6) 0.624(2) 0.0925(4) 0.039(3) Uani 1 1 d . .
H11 H 0.5617 0.7293 0.0981 0.047 Uiso 1 1 calc R U
C10 C 0.6505(6) 0.465(2) 0.1242(3) 0.034(2) Uani 1 1 d . .
H10 H 0.6313 0.4659 0.1513 0.041 Uiso 1 1 calc R U
C9 C 0.7179(6) 0.311(2) 0.1163(3) 0.031(2) Uani 1 1 d . .
H9 H 0.7452 0.2016 0.1379 0.037 Uiso 1 1 calc R U
C14 C 0.4599(6) 0.530(2) 0.4018(3) 0.030(2) Uani 1 1 d . .
H14A H 0.4168 0.4399 0.4177 0.036 Uiso 1 1 calc R U
H14B H 0.4700 0.7488 0.4121 0.036 Uiso 1 1 calc R U
C15 C 0.5320(6) 0.329(2) 0.4095(3) 0.032(2) Uani 1 1 d . .
C16 C 0.6580(6) -0.001(2) 0.2994(3) 0.032(2) Uani 1 1 d . .
H16 H 0.6705 0.0108 0.3280 0.039 Uiso 1 1 calc R U
C17 C 0.7088(6) -0.153(2) 0.2737(4) 0.037(3) Uani 1 1 d . .
H17 H 0.7560 -0.2429 0.2844 0.044 Uiso 1 1 calc R U
C18 C 0.6895(6) -0.172(2) 0.2323(3) 0.038(3) Uani 1 1 d . .
H18 H 0.7230 -0.2792 0.2141 0.045 Uiso 1 1 calc R U
C19 C 0.6209(6) -0.033(2) 0.2171(3) 0.029(2) Uani 1 1 d . .
H19 H 0.6073 -0.0454 0.1886 0.035 Uiso 1 1 calc R U
C20 C 0.5727(5) 0.124(2) 0.2438(3) 0.0252(19) Uani 1 1 d . .
C21 C 0.4991(5) 0.294(2) 0.2333(3) 0.027(2) Uani 1 1 d . .
C26 C 0.4618(6) 0.433(2) 0.2669(3) 0.0249(19) Uani 1 1 d . .
C25 C 0.3956(6) 0.605(2) 0.2588(3) 0.032(2) Uani 1 1 d . .
H25 H 0.3691 0.6993 0.2809 0.038 Uiso 1 1 calc R U
C24 C 0.3662(6) 0.644(2) 0.2186(3) 0.038(2) Uani 1 1 d . .
H24 H 0.3203 0.7656 0.2136 0.045 Uiso 1 1 calc R U
C23 C 0.4036(7) 0.506(2) 0.1865(3) 0.037(2) Uani 1 1 d . .
H23 H 0.3836 0.5332 0.1592 0.044 Uiso 1 1 calc R U
C22 C 0.4697(6) 0.331(2) 0.1934(3) 0.033(2) Uani 1 1 d . .
H22 H 0.4953 0.2352 0.1711 0.039 Uiso 1 1 calc R U
N1 N 0.6794(5) 0.6969(19) -0.0450(2) 0.0313(17) Uani 1 1 d . .
H1C H 0.6352 0.5783 -0.0474 0.038 Uiso 1 1 calc R U
H1D H 0.6672 0.8844 -0.0326 0.038 Uiso 1 1 calc R U
N2 N 0.8366(5) 0.2113(18) 0.0250(2) 0.0276(17) Uani 1 1 d . .
N3 N 0.4352(5) 0.547(2) 0.3581(3) 0.0329(18) Uani 1 1 d . .
H3A H 0.4287 0.7554 0.3508 0.039 Uiso 1 1 calc R U
H3B H 0.3885 0.4473 0.3546 0.039 Uiso 1 1 calc R U
N4 N 0.5911(4) 0.1302(18) 0.2849(2) 0.0264(17) Uani 1 1 d . .
O1 O 0.8185(4) 0.4467(18) -0.0652(2) 0.0367(17) Uani 1 1 d . .
O2 O 0.8093(5) 0.6046(19) -0.1307(2) 0.0402(18) Uani 1 1 d . .
O3 O 0.5679(4) 0.2252(19) 0.37798(19) 0.0363(16) Uani 1 1 d . .
O4 O 0.5548(4) 0.2807(19) 0.4455(2) 0.0405(17) Uani 1 1 d . .
Pt1 Pt 0.75957(2) 0.45853(7) -0.00924(2) 0.02528(9) Uani 1 1 d . .
Pt2 Pt 0.51392(2) 0.34200(7) 0.32106(2) 0.02529(9) Uani 1 1 d . .

loop_
_atom_site_aniso_label
_atom_site_aniso_U_11
_atom_site_aniso_U_22
_atom_site_aniso_U_33
_atom_site_aniso_U_23
_atom_site_aniso_U_13
_atom_site_aniso_U_12
C1 0.036(6) 0.041(6) 0.031(5) 0.005(5) -0.003(4) 0.003(5)
C2 0.029(6) 0.034(6) 0.033(6) -0.002(4) -0.003(4) -0.010(4)
C3 0.028(5) 0.043(5) 0.028(5) -0.007(4) 0.004(4) -0.006(4)
C4 0.025(5) 0.040(5) 0.032(6) -0.009(4) -0.002(4) -0.002(4)
C5 0.037(6) 0.034(6) 0.039(6) -0.001(4) -0.012(5) -0.002(4)
C6 0.034(6) 0.031(5) 0.025(5) 0.001(4) -0.008(4) -0.002(4)
C7 0.027(5) 0.026(5) 0.026(5) -0.002(4) 0.001(4) -0.007(4)
C8 0.026(5) 0.029(6) 0.031(5) -0.014(4) 0.004(4) -0.008(4)
C13 0.017(5) 0.025(5) 0.031(5) -0.004(4) -0.006(4) -0.004(3)
C12 0.026(6) 0.038(5) 0.037(6) -0.003(4) 0.003(4) -0.001(4)
C11 0.034(6) 0.031(5) 0.052(7) -0.010(5) 0.008(5) -0.001(4)
C10 0.038(6) 0.037(5) 0.028(5) -0.008(4) 0.010(4) -0.004(4)
C9 0.030(5) 0.040(6) 0.022(5) 0.001(4) -0.005(4) -0.007(4)
C14 0.029(6) 0.035(6) 0.028(5) -0.005(4) 0.000(4) 0.003(4)
C15 0.031(6) 0.041(6) 0.025(6) -0.009(4) 0.001(4) -0.012(4)
C16 0.035(6) 0.041(6) 0.021(5) 0.002(4) 0.003(4) 0.000(4)
C17 0.024(6) 0.039(6) 0.047(7) 0.001(4) 0.005(5) 0.008(4)
C18 0.037(6) 0.039(6) 0.038(6) -0.003(4) 0.012(5) -0.002(4)
C19 0.029(5) 0.034(5) 0.025(5) -0.003(4) 0.005(4) -0.003(4)
C20 0.022(5) 0.025(4) 0.029(5) 0.000(4) 0.005(4) -0.007(4)
C21 0.026(6) 0.027(5) 0.029(5) 0.004(4) 0.002(4) -0.013(4)
C26 0.035(5) 0.022(4) 0.018(5) 0.002(4) 0.002(4) -0.011(4)
C25 0.029(5) 0.033(5) 0.032(5) 0.001(4) -0.002(4) 0.001(4)
C24 0.036(6) 0.032(5) 0.045(7) 0.008(4) -0.006(5) 0.002(4)
C23 0.042(7) 0.035(5) 0.032(6) 0.003(4) -0.003(5) -0.003(5)
C22 0.037(6) 0.040(6) 0.022(5) 0.001(4) 0.003(4) -0.008(4)
N1 0.036(5) 0.033(4) 0.025(4) 0.002(3) 0.000(3) 0.001(3)
N2 0.028(5) 0.029(4) 0.026(4) -0.006(3) -0.001(3) -0.003(3)
N3 0.038(5) 0.032(4) 0.029(4) -0.002(3) 0.001(4) 0.007(4)
N4 0.026(4) 0.027(4) 0.027(4) 0.000(3) 0.004(3) -0.002(3)
O1 0.027(4) 0.059(5) 0.023(4) 0.003(3) 0.002(3) 0.007(3)
O2 0.036(4) 0.058(5) 0.027(4) 0.003(3) 0.002(3) -0.004(3)
O3 0.037(4) 0.056(4) 0.016(3) -0.002(3) -0.005(3) 0.011(3)
O4 0.035(4) 0.052(4) 0.034(4) -0.003(3) -0.003(3) 0.002(3)
Pt1 0.02413(17) 0.02955(19) 0.02207(16) -0.00179(14) -0.00113(11) -0.00093(15)
Pt2 0.02411(17) 0.02891(19) 0.02301(16) -0.00109(13) 0.00371(11) -0.00131(13)

loop_
_atom_type_symbol
_atom_type_description
_atom_type_scat_dispersion_real
_atom_type_scat_dispersion_imag
_atom_type_scat_source
C C 0.0033 0.0016 'International Tables Vol C Tables 4.2.6.8 and 6.1.1.4'
H H 0.0000 0.0000 'International Tables Vol C Tables 4.2.6.8 and 6.1.1.4'
N N 0.0061 0.0033 'International Tables Vol C Tables 4.2.6.8 and 6.1.1.4'
O O 0.0106 0.0060 'International Tables Vol C Tables 4.2.6.8 and 6.1.1.4'
Pt Pt -1.7033 8.3905 'International Tables Vol C Tables 4.2.6.8 and 6.1.1.4'

loop_
_geom_angle_atom_site_label_1
_geom_angle_atom_site_label_2
_geom_angle_atom_site_label_3
_geom_angle
N1 C1 C2 114.2(8)
N1 C1 H1A 108.7
C2 C1 H1A 108.7
N1 C1 H1B 108.7
C2 C1 H1B 108.7
H1A C1 H1B 107.6
O2 C2 O1 123.6(10)
O2 C2 C1 119.3(10)
O1 C2 C1 117.0(9)
N2 C3 C4 122.4(9)
N2 C3 H3 118.8
C4 C3 H3 118.8
C3 C4 C5 119.2(9)
C3 C4 H4 120.4
C5 C4 H4 120.4
C6 C5 C4 118.6(10)
C6 C5 H5 120.7
C4 C5 H5 120.7
C5 C6 C7 120.3(9)
C5 C6 H6 119.9
C7 C6 H6 119.9
N2 C7 C6 120.4(9)
N2 C7 C8 113.4(9)
C6 C7 C8 126.2(9)
C9 C8 C13 120.8(10)
C9 C8 C7 125.7(10)
C13 C8 C7 113.5(9)
C12 C13 C8 117.6(9)
C12 C13 Pt1 127.1(8)
C8 C13 Pt1 115.3(7)
C11 C12 C13 120.7(11)
C11 C12 H12 119.6
C13 C12 H12 119.6
C12 C11 C10 120.0(10)
C12 C11 H11 120.0
C10 C11 H11 120.0
C9 C10 C11 120.4(9)
C9 C10 H10 119.8
C11 C10 H10 119.8
C10 C9 C8 120.5(10)
C10 C9 H9 119.7
C8 C9 H9 119.7
N3 C14 C15 113.6(8)
N3 C14 H14A 108.8
C15 C14 H14A 108.8
N3 C14 H14B 108.8
C15 C14 H14B 108.8
H14A C14 H14B 107.7
O4 C15 O3 123.4(10)
O4 C15 C14 118.9(9)
O3 C15 C14 117.6(9)
N4 C16 C17 121.7(10)
N4 C16 H16 119.1
C17 C16 H16 119.1
C16 C17 C18 118.5(11)
C16 C17 H17 120.7
C18 C17 H17 120.7
C17 C18 C19 119.9(9)
C17 C18 H18 120.0
C19 C18 H18 120.0
C20 C19 C18 119.5(9)
C20 C19 H19 120.3
C18 C19 H19 120.3
N4 C20 C19 119.9(9)
N4 C20 C21 113.0(7)
C19 C20 C21 127.1(9)
C22 C21 C26 121.0(9)
C22 C21 C20 123.9(8)
C26 C21 C20 115.1(9)
C25 C26 C21 117.7(9)
C25 C26 Pt2 128.5(7)
C21 C26 Pt2 113.7(7)
C26 C25 C24 121.3(9)
C26 C25 H25 119.4
C24 C25 H25 119.4
C23 C24 C25 119.9(10)
C23 C24 H24 120.1
C25 C24 H24 120.1
C22 C23 C24 120.4(11)
C22 C23 H23 119.8
C24 C23 H23 119.8
C23 C22 C21 119.7(9)
C23 C22 H22 120.1
C21 C22 H22 120.1
C1 N1 Pt1 111.5(6)
C1 N1 H1C 109.3
Pt1 N1 H1C 109.3
C1 N1 H1D 109.3
Pt1 N1 H1D 109.3
H1C N1 H1D 108.0
C3 N2 C7 119.1(9)
C3 N2 Pt1 123.6(7)
C7 N2 Pt1 117.4(7)
C14 N3 Pt2 111.9(6)
C14 N3 H3A 109.2
Pt2 N3 H3A 109.2
C14 N3 H3B 109.2
Pt2 N3 H3B 109.2
H3A N3 H3B 107.9
C16 N4 C20 120.4(7)
C16 N4 Pt2 123.3(6)
C20 N4 Pt2 116.3(6)
C2 O1 Pt1 114.9(6)
C15 O3 Pt2 114.4(7)
C13 Pt1 N2 80.4(4)
C13 Pt1 N1 100.0(4)
N2 Pt1 N1 178.0(4)
C13 Pt1 O1 178.1(4)
N2 Pt1 O1 98.1(3)
N1 Pt1 O1 81.6(3)
C26 Pt2 N4 81.7(4)
C26 Pt2 N3 98.8(4)
N4 Pt2 N3 178.8(3)
C26 Pt2 O3 177.6(4)
N4 Pt2 O3 97.5(3)
N3 Pt2 O3 82.0(3)

loop_
_geom_bond_atom_site_label_1
_geom_bond_atom_site_label_2
_geom_bond_distance
C1 N1 1.470(12)
C1 C2 1.508(14)
C1 H1A 0.9900
C1 H1B 0.9900
C2 O2 1.243(12)
C2 O1 1.289(14)
C3 N2 1.343(12)
C3 C4 1.366(16)
C3 H3 0.9500
C4 C5 1.383(15)
C4 H4 0.9500
C5 C6 1.369(14)
C5 H5 0.9500
C6 C7 1.387(15)
C6 H6 0.9500
C7 N2 1.350(13)
C7 C8 1.459(13)
C8 C9 1.394(14)
C8 C13 1.416(15)
C13 C12 1.411(13)
C13 Pt1 1.973(10)
C12 C11 1.387(14)
C12 H12 0.9500
C11 C10 1.402(17)
C11 H11 0.9500
C10 C9 1.359(14)
C10 H10 0.9500
C9 H9 0.9500
C14 N3 1.471(13)
C14 C15 1.514(15)
C14 H14A 0.9900
C14 H14B 0.9900
C15 O4 1.239(14)
C15 O3 1.288(12)
C16 N4 1.348(13)
C16 C17 1.380(14)
C16 H16 0.9500
C17 C18 1.381(17)
C17 H17 0.9500
C18 C19 1.394(15)
C18 H18 0.9500
C19 C20 1.384(12)
C19 H19 0.9500
C20 N4 1.364(13)
C20 C21 1.484(14)
C21 C22 1.386(15)
C21 C26 1.409(13)
C26 C25 1.364(14)
C26 Pt2 1.992(10)
C25 C24 1.397(15)
C25 H25 0.9500
C24 C23 1.371(15)
C24 H24 0.9500
C23 C22 1.366(15)
C23 H23 0.9500
C22 H22 0.9500
N1 Pt1 2.040(8)
N1 H1C 0.9100
N1 H1D 0.9100
N2 Pt1 1.995(8)
N3 Pt2 2.030(7)
N3 H3A 0.9100
N3 H3B 0.9100
N4 Pt2 2.005(7)
O1 Pt1 2.107(7)
O3 Pt2 2.105(7)

loop_
_geom_hbond_atom_site_label_D
_geom_hbond_atom_site_label_H
_geom_hbond_atom_site_label_A
_geom_hbond_distance_DH
_geom_hbond_distance_HA
_geom_hbond_distance_DA
_geom_hbond_angle_DHA
_geom_hbond_site_symmetry_A
N3 H3B O2 0.91 2.05 2.882(12) 152.1 3_445
N3 H3A O2 0.91 2.61 3.212(11) 124.7 3_455
N1 H1D O4 0.91 2.48 3.073(11) 123.4 4_464
N1 H1C O4 0.91 2.05 2.942(11) 165.7 4_454

loop_
_geom_torsion_atom_site_label_1
_geom_torsion_atom_site_label_2
_geom_torsion_atom_site_label_3
_geom_torsion_atom_site_label_4
_geom_torsion
N1 C1 C2 O2 172.2(9)
N1 C1 C2 O1 -8.3(14)
N2 C3 C4 C5 -1.4(15)
C3 C4 C5 C6 0.9(15)
C4 C5 C6 C7 -0.9(15)
C5 C6 C7 N2 1.3(15)
C5 C6 C7 C8 -179.7(9)
N2 C7 C8 C9 -176.5(9)
C6 C7 C8 C9 4.4(15)
N2 C7 C8 C13 2.4(11)
C6 C7 C8 C13 -176.6(9)
C9 C8 C13 C12 -0.3(13)
C7 C8 C13 C12 -179.3(8)
C9 C8 C13 Pt1 178.0(7)
C7 C8 C13 Pt1 -1.0(10)
C8 C13 C12 C11 0.2(14)
Pt1 C13 C12 C11 -177.8(8)
C13 C12 C11 C10 0.3(16)
C12 C11 C10 C9 -0.8(16)
C11 C10 C9 C8 0.8(15)
C13 C8 C9 C10 -0.2(14)
C7 C8 C9 C10 178.7(9)
N3 C14 C15 O4 -175.1(9)
N3 C14 C15 O3 6.8(13)
N4 C16 C17 C18 -0.6(14)
C16 C17 C18 C19 1.4(15)
C17 C18 C19 C20 0.2(15)
C18 C19 C20 N4 -2.6(13)
C18 C19 C20 C21 177.9(9)
N4 C20 C21 C22 177.5(8)
C19 C20 C21 C22 -3.1(15)
N4 C20 C21 C26 0.6(11)
C19 C20 C21 C26 -179.9(9)
C22 C21 C26 C25 0.2(14)
C20 C21 C26 C25 177.2(8)
C22 C21 C26 Pt2 179.2(7)
C20 C21 C26 Pt2 -3.9(10)
C21 C26 C25 C24 -0.6(14)
Pt2 C26 C25 C24 -179.4(7)
C26 C25 C24 C23 0.5(15)
C25 C24 C23 C22 0.0(15)
C24 C23 C22 C21 -0.4(15)
C26 C21 C22 C23 0.3(14)
C20 C21 C22 C23 -176.4(9)
C2 C1 N1 Pt1 10.0(11)
C4 C3 N2 C7 1.8(14)
C4 C3 N2 Pt1 -176.1(7)
C6 C7 N2 C3 -1.7(13)
C8 C7 N2 C3 179.2(8)
C6 C7 N2 Pt1 176.3(7)
C8 C7 N2 Pt1 -2.8(10)
C15 C14 N3 Pt2 -7.3(10)
C17 C16 N4 C20 -1.8(14)
C17 C16 N4 Pt2 178.1(7)
C19 C20 N4 C16 3.4(13)
C21 C20 N4 C16 -177.1(8)
C19 C20 N4 Pt2 -176.5(6)
C21 C20 N4 Pt2 3.0(10)
O2 C2 O1 Pt1 -178.2(8)
C1 C2 O1 Pt1 2.3(12)
O4 C15 O3 Pt2 179.2(8)
C14 C15 O3 Pt2 -2.8(11)
